data_4024485
loop_
_publ_author_name
'Jialiang Wang'
'Wen Huang'
'Zhengxing Zhang'
'Xu Xiang'
'Ruiting Liu'
'Xigeng Zhou'

_publ_section_title
;
FeCl3.6H2O Catalyzed Disproportionation of Allylic Alcohols and Selective
Allylic Reduction of Allylic Alcohols and Their Derivatives with Benzyl
Alcohol
;
_journal_name_full 'Journal of Organic Chemistry'
_journal_page_first 3299
_journal_page_last 3304
_journal_paper_doi 10.1021/jo900070q
_journal_volume 74
_journal_year 2009
_chemical_formula_sum 'C23 H21 N O3'
_chemical_formula_weight 359.41
_chemical_name_systematic
; 
 ? 
;
_space_group_IT_number 2
_symmetry_cell_setting triclinic
_symmetry_space_group_name_Hall '-P 1'
_symmetry_space_group_name_H-M 'P -1'
_atom_sites_solution_hydrogens geom
_atom_sites_solution_primary direct
_atom_sites_solution_secondary difmap
_audit_creation_method SHELXL-97
_cell_angle_alpha 84.05(5)
_cell_angle_beta 89.73(7)
_cell_angle_gamma 78.43(4)
_cell_formula_units_Z 2
_cell_length_a 6.059(12)
_cell_length_b 8.79(2)
_cell_length_c 19.21(4)
_cell_measurement_reflns_used 368
_cell_measurement_temperature 293(2)
_cell_measurement_theta_max 18.214
_cell_measurement_theta_min 2.418
_cell_volume 996(4)
_computing_cell_refinement 'Bruker SMART'
_computing_data_collection 'Bruker SMART'
_computing_data_reduction 'Bruker SHELXTL'
_computing_molecular_graphics 'Bruker SHELXTL'
_computing_publication_material 'Bruker SHELXTL'
_computing_structure_refinement 'SHELXL-97 (Sheldrick, 1997)'
_computing_structure_solution 'SHELXS-97 (Sheldrick, 1990)'
_diffrn_ambient_temperature 293(2)
_diffrn_measured_fraction_theta_full 0.978
_diffrn_measured_fraction_theta_max 0.978
_diffrn_measurement_device_type 'CCD area detector'
_diffrn_measurement_method 'phi and omega scans'
_diffrn_radiation_monochromator graphite
_diffrn_radiation_source 'fine-focus sealed tube'
_diffrn_radiation_type MoK\a
_diffrn_radiation_wavelength 0.71073
_diffrn_reflns_av_R_equivalents 0.0751
_diffrn_reflns_av_sigmaI/netI 0.2676
_diffrn_reflns_limit_h_max 6
_diffrn_reflns_limit_h_min -7
_diffrn_reflns_limit_k_max 7
_diffrn_reflns_limit_k_min -10
_diffrn_reflns_limit_l_max 22
_diffrn_reflns_limit_l_min -20
_diffrn_reflns_number 4147
_diffrn_reflns_theta_full 25.01
_diffrn_reflns_theta_max 25.01
_diffrn_reflns_theta_min 2.13
_exptl_absorpt_coefficient_mu 0.079
_exptl_absorpt_correction_T_max 0.9968
_exptl_absorpt_correction_T_min 0.9937
_exptl_absorpt_correction_type multi-scan
_exptl_absorpt_process_details sadabs
_exptl_crystal_colour colorless
_exptl_crystal_density_diffrn 1.198
_exptl_crystal_density_method 'not measured'
_exptl_crystal_description block
_exptl_crystal_F_000 380
_exptl_crystal_size_max 0.08
_exptl_crystal_size_mid 0.05
_exptl_crystal_size_min 0.04
_refine_diff_density_max 0.169
_refine_diff_density_min -0.171
_refine_diff_density_rms 0.046
_refine_ls_extinction_method none
_refine_ls_goodness_of_fit_ref 1.037
_refine_ls_hydrogen_treatment constr
_refine_ls_matrix_type full
_refine_ls_number_parameters 244
_refine_ls_number_reflns 3439
_refine_ls_number_restraints 0
_refine_ls_restrained_S_all 1.037
_refine_ls_R_factor_all 0.2239
_refine_ls_R_factor_gt 0.0635
_refine_ls_shift/su_max 0.001
_refine_ls_shift/su_mean 0.000
_refine_ls_structure_factor_coef Fsqd
_refine_ls_weighting_details 'calc w=1/[\s^2^(Fo^2^)+(0.0057P)^2^+0.0000P] where P=(Fo^2^+2Fc^2^)/3'
_refine_ls_weighting_scheme calc
_refine_ls_wR_factor_gt 0.1017
_refine_ls_wR_factor_ref 0.1101
_reflns_number_gt 838
_reflns_number_total 3439
_reflns_threshold_expression >2sigma(I)
_cod_data_source_file jo900070q_si_001.cif
_cod_data_source_block f81113a
_cod_depositor_comments
;
The following automatic conversions were performed:
'_symmetry_cell_setting' value 'Triclinic' changed to 'triclinic'
according to '/home/saulius/struct/CIF-dictionaries/cif_core.dic'
dictionary named 'cif_core.dic' version 2.4.1 from 2010-06-29.

Automatic conversion script
Id: cif_fix_enum 1527 2010-12-29 10:47:43Z saulius 
;
_cod_original_sg_symbol_H-M P-1
_cod_database_code 4024485

loop_
_symmetry_equiv_pos_as_xyz
'x, y, z'
'-x, -y, -z'

loop_
_atom_site_label
_atom_site_type_symbol
_atom_site_fract_x
_atom_site_fract_y
_atom_site_fract_z
_atom_site_U_iso_or_equiv
_atom_site_adp_type
_atom_site_occupancy
_atom_site_symmetry_multiplicity
_atom_site_calc_flag
_atom_site_refinement_flags
_atom_site_disorder_assembly
_atom_site_disorder_group
N1 N -0.2661(11) 0.8080(7) 0.5250(3) 0.088(2) Uani 1 1 d . . .
O1 O -0.0611(6) 0.3381(5) 0.28675(17) 0.0680(12) Uani 1 1 d . . .
O2 O -0.4506(8) 0.7944(6) 0.5471(3) 0.133(2) Uani 1 1 d . . .
O3 O -0.1459(8) 0.8893(6) 0.5487(2) 0.134(2) Uani 1 1 d . . .
C1 C 0.0974(9) 0.4354(7) 0.3019(3) 0.0618(18) Uani 1 1 d . . .
H1A H 0.2353 0.3663 0.3215 0.074 Uiso 1 1 calc R . .
C2 C 0.1590(10) 0.5262(6) 0.2357(3) 0.0639(19) Uani 1 1 d . . .
H2A H 0.0489 0.6063 0.2142 0.077 Uiso 1 1 calc R . .
C3 C 0.3604(9) 0.4989(6) 0.2064(3) 0.0661(19) Uani 1 1 d . . .
H3A H 0.4681 0.4221 0.2310 0.079 Uiso 1 1 calc R . .
C4 C 0.4381(12) 0.5707(7) 0.1417(3) 0.0556(18) Uani 1 1 d . . .
C5 C 0.3030(10) 0.6862(9) 0.0997(4) 0.076(2) Uani 1 1 d . . .
H5A H 0.1553 0.7196 0.1135 0.091 Uiso 1 1 calc R . .
C6 C 0.3750(13) 0.7610(7) 0.0345(3) 0.082(2) Uani 1 1 d . . .
H6A H 0.2757 0.8387 0.0074 0.098 Uiso 1 1 calc R . .
C7 C 0.5970(14) 0.7125(9) 0.0141(4) 0.074(2) Uani 1 1 d . . .
C8 C 0.7268(11) 0.5900(9) 0.0584(4) 0.087(2) Uani 1 1 d . . .
H8A H 0.8728 0.5508 0.0447 0.104 Uiso 1 1 calc R . .
C9 C 0.6550(12) 0.5227(6) 0.1206(3) 0.071(2) Uani 1 1 d . . .
H9A H 0.7538 0.4451 0.1481 0.085 Uiso 1 1 calc R . .
C10 C 0.6801(10) 0.7805(6) -0.0535(2) 0.118(3) Uani 1 1 d . . .
H10A H 0.8341 0.7309 -0.0598 0.177 Uiso 1 1 calc R . .
H10B H 0.6702 0.8906 -0.0523 0.177 Uiso 1 1 calc R . .
H10C H 0.5893 0.7635 -0.0916 0.177 Uiso 1 1 calc R . .
C11 C -0.0075(10) 0.5353(7) 0.3590(3) 0.0578(17) Uani 1 1 d . . .
C12 C 0.1072(9) 0.6494(7) 0.3816(3) 0.071(2) Uani 1 1 d . . .
H12A H 0.2375 0.6662 0.3590 0.085 Uiso 1 1 calc R . .
C13 C 0.0281(10) 0.7359(7) 0.4366(3) 0.075(2) Uani 1 1 d . . .
H13A H 0.1093 0.8054 0.4523 0.090 Uiso 1 1 calc R . .
C14 C -0.1717(11) 0.7173(7) 0.4676(3) 0.0630(19) Uani 1 1 d . . .
C15 C -0.2921(10) 0.6113(8) 0.4451(3) 0.073(2) Uani 1 1 d . . .
H15A H -0.4287 0.6019 0.4655 0.088 Uiso 1 1 calc R . .
C16 C -0.2083(10) 0.5187(7) 0.3916(3) 0.073(2) Uani 1 1 d . . .
H16A H -0.2873 0.4459 0.3780 0.088 Uiso 1 1 calc R . .
C17 C 0.0401(9) 0.1956(7) 0.2587(3) 0.094(2) Uani 1 1 d . . .
H17A H 0.1691 0.1432 0.2877 0.113 Uiso 1 1 calc R . .
H17B H 0.0937 0.2203 0.2120 0.113 Uiso 1 1 calc R . .
C18 C -0.1251(10) 0.0848(7) 0.2551(4) 0.0682(19) Uani 1 1 d . . .
C19 C -0.1503(11) 0.0218(8) 0.1926(3) 0.091(2) Uani 1 1 d . . .
H19A H -0.0717 0.0470 0.1527 0.109 Uiso 1 1 calc R . .
C20 C -0.3023(13) -0.0832(8) 0.1925(4) 0.099(3) Uani 1 1 d . . .
H20A H -0.3127 -0.1332 0.1527 0.118 Uiso 1 1 calc R . .
C21 C -0.4321(11) -0.1133(7) 0.2479(4) 0.088(2) Uani 1 1 d . . .
H21A H -0.5347 -0.1785 0.2459 0.105 Uiso 1 1 calc R . .
C22 C -0.4055(11) -0.0438(8) 0.3064(3) 0.079(2) Uani 1 1 d . . .
H22A H -0.4939 -0.0625 0.3448 0.095 Uiso 1 1 calc R . .
C23 C -0.2537(12) 0.0535(7) 0.3121(3) 0.075(2) Uani 1 1 d . . .
H23A H -0.2391 0.0967 0.3536 0.090 Uiso 1 1 calc R . .

loop_
_atom_site_aniso_label
_atom_site_aniso_U_11
_atom_site_aniso_U_22
_atom_site_aniso_U_33
_atom_site_aniso_U_23
_atom_site_aniso_U_13
_atom_site_aniso_U_12
N1 0.111(7) 0.101(6) 0.056(5) -0.028(4) 0.011(4) -0.017(5)
O1 0.068(3) 0.062(3) 0.080(3) -0.030(2) 0.009(2) -0.015(3)
O2 0.109(5) 0.183(6) 0.119(4) -0.068(4) 0.053(4) -0.032(4)
O3 0.158(5) 0.161(6) 0.113(4) -0.077(4) 0.041(4) -0.074(4)
C1 0.057(5) 0.058(5) 0.075(5) -0.026(4) 0.002(4) -0.016(4)
C2 0.073(5) 0.063(5) 0.055(4) 0.003(4) 0.010(4) -0.017(4)
C3 0.055(5) 0.081(5) 0.067(5) -0.029(4) 0.004(4) -0.014(4)
C4 0.064(5) 0.057(5) 0.048(5) -0.005(4) 0.003(5) -0.016(4)
C5 0.055(5) 0.097(7) 0.080(6) -0.029(5) 0.007(5) -0.016(5)
C6 0.102(7) 0.074(6) 0.072(6) -0.004(4) -0.010(5) -0.025(5)
C7 0.090(7) 0.064(6) 0.072(6) -0.023(5) -0.001(6) -0.020(5)
C8 0.067(6) 0.105(7) 0.102(7) -0.059(5) 0.036(6) -0.024(5)
C9 0.070(6) 0.078(5) 0.063(5) -0.009(4) 0.018(4) -0.013(4)
C10 0.199(8) 0.126(7) 0.048(4) -0.002(4) 0.046(5) -0.083(6)
C11 0.060(5) 0.058(5) 0.056(5) -0.001(4) -0.011(4) -0.015(4)
C12 0.057(5) 0.083(6) 0.078(5) -0.017(4) 0.014(4) -0.022(4)
C13 0.071(5) 0.090(6) 0.074(5) -0.030(4) 0.006(4) -0.032(4)
C14 0.068(5) 0.062(5) 0.062(5) -0.012(4) -0.002(4) -0.019(4)
C15 0.075(5) 0.092(6) 0.058(5) -0.015(4) 0.022(4) -0.026(4)
C16 0.066(5) 0.087(6) 0.078(5) -0.010(4) 0.014(4) -0.038(4)
C17 0.082(6) 0.101(6) 0.111(6) -0.048(5) 0.017(4) -0.027(5)
C18 0.072(5) 0.063(5) 0.077(5) -0.027(4) 0.003(4) -0.019(4)
C19 0.098(6) 0.096(7) 0.087(6) -0.043(5) 0.036(5) -0.025(5)
C20 0.112(7) 0.085(7) 0.109(7) -0.055(5) -0.003(6) -0.019(5)
C21 0.099(6) 0.076(6) 0.088(6) -0.007(5) 0.015(5) -0.018(4)
C22 0.107(6) 0.057(6) 0.071(6) 0.008(4) 0.000(5) -0.015(4)
C23 0.113(6) 0.065(5) 0.048(5) 0.007(4) 0.003(4) -0.025(4)

loop_
_atom_type_symbol
_atom_type_description
_atom_type_scat_dispersion_real
_atom_type_scat_dispersion_imag
_atom_type_scat_source
C C 0.0033 0.0016 'International Tables Vol C Tables 4.2.6.8 and 6.1.1.4'
H H 0.0000 0.0000 'International Tables Vol C Tables 4.2.6.8 and 6.1.1.4'
N N 0.0061 0.0033 'International Tables Vol C Tables 4.2.6.8 and 6.1.1.4'
O O 0.0106 0.0060 'International Tables Vol C Tables 4.2.6.8 and 6.1.1.4'

loop_
_geom_angle_atom_site_label_1
_geom_angle_atom_site_label_2
_geom_angle_atom_site_label_3
_geom_angle
_geom_angle_site_symmetry_1
_geom_angle_site_symmetry_3
_geom_angle_publ_flag
O2 N1 O3 124.8(7) . . ?
O2 N1 C14 118.7(7) . . ?
O3 N1 C14 116.5(7) . . ?
C17 O1 C1 114.3(4) . . ?
O1 C1 C2 111.1(5) . . ?
O1 C1 C11 106.9(5) . . ?
C2 C1 C11 115.1(5) . . ?
O1 C1 H1A 107.8 . . ?
C2 C1 H1A 107.8 . . ?
C11 C1 H1A 107.8 . . ?
C3 C2 C1 124.3(6) . . ?
C3 C2 H2A 117.9 . . ?
C1 C2 H2A 117.9 . . ?
C2 C3 C4 129.9(6) . . ?
C2 C3 H3A 115.1 . . ?
C4 C3 H3A 115.1 . . ?
C5 C4 C9 117.2(6) . . ?
C5 C4 C3 122.7(7) . . ?
C9 C4 C3 120.1(7) . . ?
C4 C5 C6 124.2(6) . . ?
C4 C5 H5A 117.9 . . ?
C6 C5 H5A 117.9 . . ?
C7 C6 C5 118.1(7) . . ?
C7 C6 H6A 121.0 . . ?
C5 C6 H6A 121.0 . . ?
C6 C7 C8 115.2(7) . . ?
C6 C7 C10 120.9(8) . . ?
C8 C7 C10 123.7(8) . . ?
C9 C8 C7 125.4(7) . . ?
C9 C8 H8A 117.3 . . ?
C7 C8 H8A 117.3 . . ?
C4 C9 C8 119.8(6) . . ?
C4 C9 H9A 120.1 . . ?
C8 C9 H9A 120.1 . . ?
C7 C10 H10A 109.5 . . ?
C7 C10 H10B 109.5 . . ?
H10A C10 H10B 109.5 . . ?
C7 C10 H10C 109.5 . . ?
H10A C10 H10C 109.5 . . ?
H10B C10 H10C 109.5 . . ?
C16 C11 C12 117.8(5) . . ?
C16 C11 C1 123.2(6) . . ?
C12 C11 C1 119.0(6) . . ?
C13 C12 C11 121.5(6) . . ?
C13 C12 H12A 119.2 . . ?
C11 C12 H12A 119.2 . . ?
C14 C13 C12 119.2(6) . . ?
C14 C13 H13A 120.4 . . ?
C12 C13 H13A 120.4 . . ?
C13 C14 C15 120.6(6) . . ?
C13 C14 N1 121.6(6) . . ?
C15 C14 N1 117.8(7) . . ?
C14 C15 C16 120.5(6) . . ?
C14 C15 H15A 119.8 . . ?
C16 C15 H15A 119.8 . . ?
C11 C16 C15 120.3(6) . . ?
C11 C16 H16A 119.9 . . ?
C15 C16 H16A 119.9 . . ?
O1 C17 C18 112.4(5) . . ?
O1 C17 H17A 109.1 . . ?
C18 C17 H17A 109.1 . . ?
O1 C17 H17B 109.1 . . ?
C18 C17 H17B 109.1 . . ?
H17A C17 H17B 107.9 . . ?
C23 C18 C19 120.4(6) . . ?
C23 C18 C17 120.3(7) . . ?
C19 C18 C17 119.2(7) . . ?
C18 C19 C20 116.9(6) . . ?
C18 C19 H19A 121.5 . . ?
C20 C19 H19A 121.5 . . ?
C21 C20 C19 123.1(7) . . ?
C21 C20 H20A 118.5 . . ?
C19 C20 H20A 118.5 . . ?
C20 C21 C22 117.0(7) . . ?
C20 C21 H21A 121.5 . . ?
C22 C21 H21A 121.5 . . ?
C21 C22 C23 123.6(7) . . ?
C21 C22 H22A 118.2 . . ?
C23 C22 H22A 118.2 . . ?
C18 C23 C22 118.8(6) . . ?
C18 C23 H23A 120.6 . . ?
C22 C23 H23A 120.6 . . ?

loop_
_geom_bond_atom_site_label_1
_geom_bond_atom_site_label_2
_geom_bond_distance
_geom_bond_site_symmetry_2
_geom_bond_publ_flag
N1 O2 1.218(6) . ?
N1 O3 1.235(6) . ?
N1 C14 1.473(7) . ?
O1 C17 1.436(6) . ?
O1 C1 1.457(6) . ?
C1 C2 1.515(6) . ?
C1 C11 1.532(6) . ?
C1 H1A 0.9800 . ?
C2 C3 1.330(6) . ?
C2 H2A 0.9300 . ?
C3 C4 1.455(7) . ?
C3 H3A 0.9300 . ?
C4 C5 1.361(7) . ?
C4 C9 1.370(7) . ?
C5 C6 1.460(7) . ?
C5 H5A 0.9300 . ?
C6 C7 1.394(7) . ?
C6 H6A 0.9300 . ?
C7 C8 1.406(8) . ?
C7 C10 1.500(7) . ?
C8 C9 1.386(7) . ?
C8 H8A 0.9300 . ?
C9 H9A 0.9300 . ?
C10 H10A 0.9600 . ?
C10 H10B 0.9600 . ?
C10 H10C 0.9600 . ?
C11 C16 1.392(6) . ?
C11 C12 1.431(6) . ?
C12 C13 1.393(6) . ?
C12 H12A 0.9300 . ?
C13 C14 1.378(7) . ?
C13 H13A 0.9300 . ?
C14 C15 1.395(7) . ?
C15 C16 1.406(6) . ?
C15 H15A 0.9300 . ?
C16 H16A 0.9300 . ?
C17 C18 1.537(7) . ?
C17 H17A 0.9700 . ?
C17 H17B 0.9700 . ?
C18 C23 1.377(7) . ?
C18 C19 1.395(7) . ?
C19 C20 1.428(7) . ?
C19 H19A 0.9300 . ?
C20 C21 1.354(7) . ?
C20 H20A 0.9300 . ?
C21 C22 1.359(7) . ?
C21 H21A 0.9300 . ?
C22 C23 1.387(7) . ?
C22 H22A 0.9300 . ?
C23 H23A 0.9300 . ?
